data_7223061
loop_
_publ_author_name
'Tomashenko, Olesya A.'
'Khlebnikov, Alexander F.'
'Mosiagin, Ivan P.'
'Novikov, Mikhail S.'
'Grachova, Elena Valeri'
'Shakirova, Julia R.'
'Tunik, Sergey P.'

_publ_section_title
;
 A new heterocyclic skeleton with highly tunable absorbtion/emission
 wavelength via H-bonding
;
_journal_name_full 'RSC Adv.'
_journal_paper_doi 10.1039/C5RA17755C
_journal_year 2015
_chemical_formula_moiety 'C27 H18 N2, H2 O'
_chemical_formula_sum 'C27 H20 N2 O'
_chemical_formula_weight 388.45
_space_group_crystal_system monoclinic
_space_group_IT_number 13
_space_group_name_Hall '-P 2yc'
_space_group_name_H-M_alt 'P 1 2/c 1'
_symmetry_space_group_name_Hall '-P 2yc'
_symmetry_space_group_name_H-M 'P 1 2/c 1'
_atom_sites_solution_hydrogens mixed
_atom_sites_solution_primary direct
_audit_creation_date 2015-07-13
_audit_creation_method
;
Olex2 1.2
(compiled 2015.01.26 svn.r3150 for OlexSys, GUI svn.r4998)
;
_audit_update_record
;
2015-07-13 deposited with the CCDC.
2015-10-27 downloaded from the CCDC.
;
_cell_angle_alpha 90
_cell_angle_beta 101.297(7)
_cell_angle_gamma 90
_cell_formula_units_Z 8
_cell_length_a 16.6795(12)
_cell_length_b 8.7264(8)
_cell_length_c 26.906(2)
_cell_measurement_reflns_used 1687
_cell_measurement_temperature 100(2)
_cell_measurement_theta_max 75.0840
_cell_measurement_theta_min 5.3820
_cell_volume 3840.3(5)
_computing_cell_refinement
;
CrysAlisPro, Agilent Technologies,
Version 1.171.36.32 (release 02-08-2013 CrysAlis171 .NET)
(compiled Aug  2 2013,16:46:58)
;
_computing_data_collection
;
CrysAlisPro, Agilent Technologies,
Version 1.171.36.32 (release 02-08-2013 CrysAlis171 .NET)
(compiled Aug  2 2013,16:46:58)
;
_computing_data_reduction
;
CrysAlisPro, Agilent Technologies,
Version 1.171.36.32 (release 02-08-2013 CrysAlis171 .NET)
(compiled Aug  2 2013,16:46:58)
;
_computing_molecular_graphics 'Olex2 (Dolomanov et al., 2009)'
_computing_publication_material 'Olex2 (Dolomanov et al., 2009)'
_computing_structure_refinement 'ShelXL (Sheldrick, 2008)'
_computing_structure_solution 'ShelXT (Sheldrick, 2015)'
_diffrn_ambient_temperature 100(2)
_diffrn_detector_area_resol_mean 10.3829
_diffrn_measured_fraction_theta_full 1.000
_diffrn_measured_fraction_theta_max 1.000
_diffrn_measurement_details
;
  1 omega -106.00  -36.00   1.0000    7.0000
omega____ theta____ kappa____ phi______ frames
    -      -40.3787  178.0000   90.0000 70

  2 omega -117.00  -11.00   1.0000    7.0000
omega____ theta____ kappa____ phi______ frames
    -      -40.3787  -77.0000   90.0000 106

  3 omega   72.00   98.00   1.0000    7.0000
omega____ theta____ kappa____ phi______ frames
    -       40.3787 -178.0000   90.0000 26

  4 omega    1.00   45.00   1.0000    7.0000
omega____ theta____ kappa____ phi______ frames
    -       40.3787  -99.0000  -60.0000 44

  5 omega   83.00  109.00   1.0000   17.0000
omega____ theta____ kappa____ phi______ frames
    -      113.0000 -112.0000  150.0000 26

  6 omega   48.00   74.00   1.0000   17.0000
omega____ theta____ kappa____ phi______ frames
    -      113.0000  -30.0000 -120.0000 26

  7 omega  121.00  165.00   1.0000   17.0000
omega____ theta____ kappa____ phi______ frames
    -      113.0000  -15.0000   30.0000 44

  8 omega   77.00  103.00   1.0000   17.0000
omega____ theta____ kappa____ phi______ frames
    -      113.0000  -95.0000   60.0000 26

  9 omega   35.00   90.00   1.0000   17.0000
omega____ theta____ kappa____ phi______ frames
    -      113.0000  -30.0000  120.0000 55

 10 omega   44.00   73.00   1.0000   17.0000
omega____ theta____ kappa____ phi______ frames
    -      113.0000  -15.0000   30.0000 29

 11 omega   85.00  138.00   1.0000   17.0000
omega____ theta____ kappa____ phi______ frames
    -      113.0000   45.0000   30.0000 53

 12 omega  110.00  136.00   1.0000   17.0000
omega____ theta____ kappa____ phi______ frames
    -      113.0000   98.0000  176.0000 26

 13 omega  144.00  178.00   1.0000   17.0000
omega____ theta____ kappa____ phi______ frames
    -      113.0000   98.0000  176.0000 34

 14 omega   86.00  178.00   1.0000   17.0000
omega____ theta____ kappa____ phi______ frames
    -      113.0000   30.0000  -90.0000 92

 15 omega   35.00   99.00   1.0000   17.0000
omega____ theta____ kappa____ phi______ frames
    -      113.0000 -112.0000 -180.0000 64

 16 omega  111.00  143.00   1.0000   17.0000
omega____ theta____ kappa____ phi______ frames
    -      113.0000  -77.0000   90.0000 32

 17 omega   39.00   97.00   1.0000   17.0000
omega____ theta____ kappa____ phi______ frames
    -      113.0000  -61.0000   90.0000 58

 18 omega   29.00   55.00   1.0000   17.0000
omega____ theta____ kappa____ phi______ frames
    -      113.0000  -95.0000   60.0000 26

 19 omega   42.00   79.00   1.0000   17.0000
omega____ theta____ kappa____ phi______ frames
    -      113.0000  -77.0000   90.0000 37

 20 omega   39.00   98.00   1.0000   17.0000
omega____ theta____ kappa____ phi______ frames
    -      113.0000  -45.0000 -150.0000 59

 21 omega   36.00   62.00   1.0000   17.0000
omega____ theta____ kappa____ phi______ frames
    -      113.0000  -95.0000    0.0000 26

 22 omega   70.00   96.00   1.0000   17.0000
omega____ theta____ kappa____ phi______ frames
    -      113.0000  -95.0000    0.0000 26

 23 omega   30.00   97.00   1.0000   17.0000
omega____ theta____ kappa____ phi______ frames
    -      113.0000  -95.0000   90.0000 67

 24 omega   64.00   98.00   1.0000   17.0000
omega____ theta____ kappa____ phi______ frames
    -      113.0000  -95.0000  -60.0000 34

 25 omega  142.00  167.00   1.0000   17.0000
omega____ theta____ kappa____ phi______ frames
    -      113.0000   45.0000   30.0000 25

 26 omega   88.00  127.00   1.0000   17.0000
omega____ theta____ kappa____ phi______ frames
    -      113.0000   61.0000 -180.0000 39

 27 omega  104.00  129.00   1.0000   17.0000
omega____ theta____ kappa____ phi______ frames
    -      113.0000  112.0000  -60.0000 25

 28 omega   73.00   98.00   1.0000   17.0000
omega____ theta____ kappa____ phi______ frames
    -      113.0000 -115.0000  171.0000 25

 29 omega   37.00   62.00   1.0000   17.0000
omega____ theta____ kappa____ phi______ frames
    -      113.0000  -95.0000  -60.0000 25

 30 omega    8.00   34.00   1.0000    7.0000
omega____ theta____ kappa____ phi______ frames
    -      -40.3787   19.0000 -120.0000 26

 31 omega -104.00  -14.00   1.0000    7.0000
omega____ theta____ kappa____ phi______ frames
    -      -40.3787  -77.0000    0.0000 90

 32 omega  -85.00  -51.00   1.0000    7.0000
omega____ theta____ kappa____ phi______ frames
    -      -40.3787   19.0000 -120.0000 34

 33 omega  102.00  128.00   1.0000    7.0000
omega____ theta____ kappa____ phi______ frames
    -       40.3787  178.0000  -90.0000 26

 34 omega   48.00   76.00   1.0000   17.0000
omega____ theta____ kappa____ phi______ frames
    -      113.0000  -45.0000  -30.0000 28

 35 omega   63.00  109.00   1.0000   17.0000
omega____ theta____ kappa____ phi______ frames
    -      113.0000  -95.0000 -180.0000 46
;
_diffrn_measurement_device_type 'SuperNova, Dual, Cu at zero, Atlas'
_diffrn_measurement_method '\w scans'
_diffrn_orient_matrix_UB_11 -0.0437318000
_diffrn_orient_matrix_UB_12 -0.0911189000
_diffrn_orient_matrix_UB_13 0.0359088000
_diffrn_orient_matrix_UB_21 -0.0547146000
_diffrn_orient_matrix_UB_22 0.1396263000
_diffrn_orient_matrix_UB_23 0.0043288000
_diffrn_orient_matrix_UB_31 -0.0628876000
_diffrn_orient_matrix_UB_32 -0.0582356000
_diffrn_orient_matrix_UB_33 -0.0458505000
_diffrn_radiation_monochromator mirror
_diffrn_radiation_type CuK\a
_diffrn_radiation_wavelength 1.54184
_diffrn_reflns_av_R_equivalents 0.1615
_diffrn_reflns_av_unetI/netI 0.1578
_diffrn_reflns_laue_measured_fraction_full 1.000
_diffrn_reflns_laue_measured_fraction_max 1.000
_diffrn_reflns_limit_h_max 19
_diffrn_reflns_limit_h_min -20
_diffrn_reflns_limit_k_max 10
_diffrn_reflns_limit_k_min -10
_diffrn_reflns_limit_l_max 32
_diffrn_reflns_limit_l_min -32
_diffrn_reflns_number 30214
_diffrn_reflns_point_group_measured_fraction_full 1.000
_diffrn_reflns_point_group_measured_fraction_max 1.000
_diffrn_reflns_theta_full 67.684
_diffrn_reflns_theta_max 69.996
_diffrn_reflns_theta_min 3.350
_diffrn_source 'SuperNova (Cu) X-ray Source'
_exptl_absorpt_coefficient_mu 0.644
_exptl_absorpt_correction_T_max 1.00000
_exptl_absorpt_correction_T_min 0.86795
_exptl_absorpt_correction_type multi-scan
_exptl_absorpt_process_details
;
CrysAlisPro, Agilent Technologies,
Version 1.171.36.32 (release 02-08-2013 CrysAlis171 .NET)
(compiled Aug  2 2013,16:46:58)
Empirical absorption correction using spherical harmonics,
 implemented in SCALE3 ABSPACK scaling algorithm.
;
_exptl_crystal_density_diffrn 1.344
_exptl_crystal_F_000 1632
_exptl_crystal_size_max 0.25
_exptl_crystal_size_mid 0.18
_exptl_crystal_size_min 0.14
_refine_diff_density_max 0.343
_refine_diff_density_min -0.302
_refine_diff_density_rms 0.070
_refine_ls_extinction_method none
_refine_ls_goodness_of_fit_ref 1.010
_refine_ls_hydrogen_treatment constr
_refine_ls_matrix_type full
_refine_ls_number_parameters 547
_refine_ls_number_reflns 7285
_refine_ls_number_restraints 0
_refine_ls_restrained_S_all 1.010
_refine_ls_R_factor_all 0.1812
_refine_ls_R_factor_gt 0.0723
_refine_ls_shift/su_max 0.000
_refine_ls_shift/su_mean 0.000
_refine_ls_structure_factor_coef Fsqd
_refine_ls_weighting_details 'w=1/[\s^2^(Fo^2^)+(0.0446P)^2^] where P=(Fo^2^+2Fc^2^)/3'
_refine_ls_weighting_scheme calc
_refine_ls_wR_factor_gt 0.1604
_refine_ls_wR_factor_ref 0.2400
_reflns_Friedel_coverage 0.000
_reflns_number_gt 2956
_reflns_number_total 7285
_reflns_threshold_expression 'I > 2\s(I)'
_cod_data_source_file c5ra17755c2.cif
_cod_data_source_block 734
_cod_original_cell_volume 3840.4(5)
_cod_database_code 7223061
_shelxl_version_number 2014/6
_chemical_oxdiff_formula 'C30 H15 N5'
_shelx_space_group_comment
;
The symmetry employed for this shelxl refinement is uniquely defined
by the following loop, which should always be used as a source of
symmetry information in preference to the above space-group names.
They are only intended as comments.
;
_reflns_odcompleteness_completeness 94.24
_reflns_odcompleteness_iscentric 1
_reflns_odcompleteness_theta 80.95
_olex2_refinement_description
;
1. Fixed Uiso
 At 1.2 times of:
  All C(H) groups
 At 1.5 times of:
  All O(H,H) groups
2.a Free rotating group:
 O1(H1B,H1C), O1A(H1AA,H1AB)
2.b Aromatic/amide H refined with riding coordinates:
 C1(H1), C2(H2), C5(H5), C6(H6), C7(H7), C8(H8), C9(H9), C10(H10), C13(H13),
 C14(H14), C15(H15), C16(H16), C20(H20), C23(H23), C24(H24), C25(H25), C26(H26),
  C27(H27), C1A(H1A), C2A(H2A), C5A(H5A), C6A(H6A), C7A(H7A), C8A(H8A),
 C9A(H9A), C10A(H10A), C13A(H13A), C14A(H14A), C15A(H15A), C16A(H16A),
 C20A(H20A), C23A(H23A), C24A(H24A), C25A(H25A), C26A(H26A), C27A(H27A)
;
_olex2_submission_special_instructions 'No special instructions were received'

loop_
_space_group_symop_operation_xyz
'x, y, z'
'-x, y, -z+1/2'
'-x, -y, -z'
'x, -y, z-1/2'

loop_
_atom_site_label
_atom_site_type_symbol
_atom_site_fract_x
_atom_site_fract_y
_atom_site_fract_z
_atom_site_U_iso_or_equiv
_atom_site_adp_type
_atom_site_occupancy
_atom_site_site_symmetry_order
_atom_site_calc_flag
_atom_site_refinement_flags_posn
N1 N 0.2628(2) 0.3210(5) 0.77679(15) 0.0258(9) Uani 1 1 d .
N2 N 0.3085(2) 0.3018(5) 0.65164(15) 0.0268(9) Uani 1 1 d .
C1 C 0.2942(3) 0.4025(6) 0.82032(18) 0.0298(11) Uani 1 1 d .
H1 H 0.3360 0.4730 0.8201 0.036 Uiso 1 1 calc R
C2 C 0.2646(3) 0.3809(6) 0.86368(17) 0.0274(11) Uani 1 1 d .
H2 H 0.2850 0.4388 0.8924 0.033 Uiso 1 1 calc R
C3 C 0.2029(3) 0.2705(6) 0.86511(17) 0.0271(10) Uani 1 1 d .
C4 C 0.1731(3) 0.2358(7) 0.91232(17) 0.0290(11) Uani 1 1 d .
C5 C 0.1519(4) 0.0861(7) 0.92209(19) 0.0370(13) Uani 1 1 d .
H5 H 0.1564 0.0085 0.8991 0.044 Uiso 1 1 calc R
C6 C 0.1239(4) 0.0528(8) 0.9667(2) 0.0448(15) Uani 1 1 d .
H6 H 0.1104 -0.0474 0.9736 0.054 Uiso 1 1 calc R
C7 C 0.1161(4) 0.1689(7) 1.0006(2) 0.0418(14) Uani 1 1 d .
H7 H 0.0963 0.1468 1.0298 0.050 Uiso 1 1 calc R
C8 C 0.1378(3) 0.3181(7) 0.99099(19) 0.0334(12) Uani 1 1 d .
H8 H 0.1324 0.3958 1.0138 0.040 Uiso 1 1 calc R
C9 C 0.1674(3) 0.3514(6) 0.94753(18) 0.0296(11) Uani 1 1 d .
H9 H 0.1835 0.4508 0.9418 0.036 Uiso 1 1 calc R
C10 C 0.1709(3) 0.1951(6) 0.82101(18) 0.0270(11) Uani 1 1 d .
H10 H 0.1290 0.1249 0.8212 0.032 Uiso 1 1 calc R
C11 C 0.1987(3) 0.2192(6) 0.77521(18) 0.0250(10) Uani 1 1 d .
C12 C 0.1643(3) 0.1424(6) 0.72867(18) 0.0262(10) Uani 1 1 d .
C13 C 0.0961(3) 0.0415(6) 0.72589(18) 0.0286(11) Uani 1 1 d .
H13 H 0.0750 0.0229 0.7548 0.034 Uiso 1 1 calc R
C14 C 0.0615(3) -0.0279(7) 0.68137(19) 0.0317(12) Uani 1 1 d .
H14 H 0.0172 -0.0932 0.6802 0.038 Uiso 1 1 calc R
C15 C 0.0931(3) -0.0008(7) 0.63708(18) 0.0327(12) Uani 1 1 d .
H15 H 0.0687 -0.0474 0.6068 0.039 Uiso 1 1 calc R
C16 C 0.1590(3) 0.0933(6) 0.63840(18) 0.0292(11) Uani 1 1 d .
H16 H 0.1798 0.1087 0.6092 0.035 Uiso 1 1 calc R
C17 C 0.1955(3) 0.1672(6) 0.68378(18) 0.0259(10) Uani 1 1 d .
C18 C 0.2643(3) 0.2667(6) 0.68738(17) 0.0260(10) Uani 1 1 d .
C19 C 0.2964(3) 0.3434(6) 0.73336(17) 0.0274(11) Uani 1 1 d .
C20 C 0.3638(3) 0.4312(6) 0.72561(18) 0.0296(11) Uani 1 1 d .
H20 H 0.3975 0.4944 0.7486 0.036 Uiso 1 1 calc R
C21 C 0.3681(3) 0.4005(6) 0.67481(19) 0.0299(11) Uani 1 1 d .
C22 C 0.4277(3) 0.4636(7) 0.64682(19) 0.0310(12) Uani 1 1 d .
C23 C 0.4377(3) 0.3963(7) 0.6016(2) 0.0340(12) Uani 1 1 d .
H23 H 0.4070 0.3104 0.5896 0.041 Uiso 1 1 calc R
C24 C 0.4938(3) 0.4567(7) 0.5738(2) 0.0378(13) Uani 1 1 d .
H24 H 0.5001 0.4106 0.5437 0.045 Uiso 1 1 calc R
C25 C 0.5396(3) 0.5856(7) 0.5918(2) 0.0415(14) Uani 1 1 d .
H25 H 0.5765 0.6266 0.5736 0.050 Uiso 1 1 calc R
C26 C 0.5296(3) 0.6526(7) 0.6369(2) 0.0408(14) Uani 1 1 d .
H26 H 0.5600 0.7391 0.6487 0.049 Uiso 1 1 calc R
C27 C 0.4747(3) 0.5925(7) 0.6650(2) 0.0341(12) Uani 1 1 d .
H27 H 0.4694 0.6377 0.6954 0.041 Uiso 1 1 calc R
N1A N 0.2389(2) 0.2465(5) 0.21946(14) 0.0259(9) Uani 1 1 d .
N2A N 0.1944(2) 0.2301(5) 0.34474(15) 0.0272(9) Uani 1 1 d .
C1A C 0.2076(3) 0.3238(6) 0.17569(17) 0.0275(11) Uani 1 1 d .
H1A H 0.1651 0.3928 0.1757 0.033 Uiso 1 1 calc R
C2A C 0.2363(3) 0.3037(6) 0.13197(18) 0.0303(11) Uani 1 1 d .
H2A H 0.2137 0.3589 0.1030 0.036 Uiso 1 1 calc R
C3A C 0.3006(3) 0.1987(6) 0.13075(17) 0.0270(11) Uani 1 1 d .
C4A C 0.3320(3) 0.1645(6) 0.08427(17) 0.0265(11) Uani 1 1 d .
C5A C 0.3617(4) 0.0204(7) 0.07738(18) 0.0378(13) Uani 1 1 d .
H5A H 0.3598 -0.0560 0.1012 0.045 Uiso 1 1 calc R
C6A C 0.3947(4) -0.0110(7) 0.03479(19) 0.0392(14) Uani 1 1 d .
H6A H 0.4166 -0.1072 0.0307 0.047 Uiso 1 1 calc R
C7A C 0.3947(3) 0.1020(8) -0.00180(19) 0.0421(16) Uani 1 1 d .
H7A H 0.4152 0.0802 -0.0308 0.051 Uiso 1 1 calc R
C8A C 0.3646(3) 0.2458(8) 0.00490(18) 0.0385(14) Uani 1 1 d .
H8A H 0.3659 0.3217 -0.0192 0.046 Uiso 1 1 calc R
C9A C 0.3321(3) 0.2779(7) 0.04790(17) 0.0321(12) Uani 1 1 d .
H9A H 0.3108 0.3744 0.0522 0.038 Uiso 1 1 calc R
C10A C 0.3328(3) 0.1243(6) 0.17575(17) 0.0266(11) Uani 1 1 d .
H10A H 0.3758 0.0564 0.1761 0.032 Uiso 1 1 calc R
C11A C 0.3036(3) 0.1460(6) 0.22117(17) 0.0239(10) Uani 1 1 d .
C12A C 0.3383(3) 0.0689(6) 0.26786(17) 0.0223(9) Uani 1 1 d .
C13A C 0.4042(3) -0.0358(6) 0.27014(17) 0.0277(11) Uani 1 1 d .
H13A H 0.4249 -0.0555 0.2411 0.033 Uiso 1 1 calc R
C14A C 0.4376(3) -0.1080(7) 0.31464(18) 0.0304(12) Uani 1 1 d .
H14A H 0.4818 -0.1737 0.3157 0.036 Uiso 1 1 calc R
C15A C 0.4055(3) -0.0837(6) 0.35886(18) 0.0287(11) Uani 1 1 d .
H15A H 0.4280 -0.1343 0.3888 0.034 Uiso 1 1 calc R
C16A C 0.3409(3) 0.0151(6) 0.35745(17) 0.0276(11) Uani 1 1 d .
H16A H 0.3200 0.0311 0.3866 0.033 Uiso 1 1 calc R
C17A C 0.3060(3) 0.0921(6) 0.31275(17) 0.0227(10) Uani 1 1 d .
C18A C 0.2380(3) 0.1928(6) 0.30856(17) 0.0231(10) Uani 1 1 d .
C19A C 0.2051(3) 0.2693(6) 0.26238(17) 0.0256(10) Uani 1 1 d .
C20A C 0.1376(3) 0.3550(6) 0.26996(18) 0.0272(10) Uani 1 1 d .
H20A H 0.1031 0.4159 0.2467 0.033 Uiso 1 1 calc R
C21A C 0.1339(3) 0.3274(6) 0.32111(18) 0.0251(10) Uani 1 1 d .
C22A C 0.0745(3) 0.3945(6) 0.34861(18) 0.0277(11) Uani 1 1 d .
C23A C 0.0617(3) 0.3298(7) 0.39410(19) 0.0318(12) Uani 1 1 d .
H23A H 0.0899 0.2414 0.4064 0.038 Uiso 1 1 calc R
C24A C 0.0075(3) 0.3950(7) 0.4213(2) 0.0369(13) Uani 1 1 d .
H24A H 0.0014 0.3521 0.4520 0.044 Uiso 1 1 calc R
C25A C -0.0376(3) 0.5242(7) 0.4028(2) 0.0353(12) Uani 1 1 d .
H25A H -0.0752 0.5665 0.4203 0.042 Uiso 1 1 calc R
C26A C -0.0252(3) 0.5882(7) 0.3578(2) 0.0350(12) Uani 1 1 d .
H26A H -0.0539 0.6761 0.3455 0.042 Uiso 1 1 calc R
C27A C 0.0295(3) 0.5234(6) 0.33042(18) 0.0305(11) Uani 1 1 d .
H27A H 0.0358 0.5671 0.2999 0.037 Uiso 1 1 calc R
O1 O 0.2150(2) 0.3540(6) 0.54833(15) 0.0454(11) Uani 1 1 d .
H1B H 0.2297 0.2920 0.5275 0.068 Uiso 1 1 d G
H1C H 0.2469 0.3456 0.5770 0.068 Uiso 1 1 d G
O1A O 0.2746(3) 0.2680(5) 0.45236(15) 0.0471(11) Uani 1 1 d .
H1AA H 0.2607 0.2599 0.4204 0.071 Uiso 1 1 d G
H1AB H 0.2892 0.3597 0.4601 0.071 Uiso 1 1 d G

loop_
_atom_site_aniso_label
_atom_site_aniso_U_11
_atom_site_aniso_U_22
_atom_site_aniso_U_33
_atom_site_aniso_U_23
_atom_site_aniso_U_13
_atom_site_aniso_U_12
N1 0.0218(19) 0.028(2) 0.0277(19) -0.0032(17) 0.0060(15) 0.0001(18)
N2 0.025(2) 0.025(2) 0.031(2) -0.0020(18) 0.0088(15) 0.0023(19)
C1 0.024(2) 0.034(3) 0.031(2) -0.001(2) 0.0057(18) -0.001(2)
C2 0.026(2) 0.030(3) 0.026(2) -0.002(2) 0.0048(18) 0.001(2)
C3 0.031(2) 0.027(3) 0.024(2) 0.003(2) 0.0075(18) 0.007(2)
C4 0.028(2) 0.036(3) 0.024(2) -0.006(2) 0.0077(18) 0.004(2)
C5 0.052(3) 0.034(3) 0.029(3) -0.004(2) 0.015(2) 0.002(3)
C6 0.065(4) 0.039(4) 0.036(3) -0.001(3) 0.024(3) -0.003(3)
C7 0.054(4) 0.046(4) 0.030(3) -0.002(3) 0.018(2) 0.003(3)
C8 0.028(3) 0.043(4) 0.029(2) -0.004(2) 0.0058(19) 0.007(3)
C9 0.029(2) 0.029(3) 0.031(2) -0.004(2) 0.0066(19) 0.003(2)
C10 0.023(2) 0.029(3) 0.030(2) 0.001(2) 0.0101(18) 0.009(2)
C11 0.021(2) 0.026(3) 0.029(2) 0.000(2) 0.0083(17) 0.004(2)
C12 0.022(2) 0.029(3) 0.028(2) 0.000(2) 0.0061(17) 0.001(2)
C13 0.025(2) 0.034(3) 0.029(2) -0.003(2) 0.0108(17) 0.002(2)
C14 0.023(2) 0.038(3) 0.035(3) -0.001(2) 0.0082(18) -0.004(2)
C15 0.028(3) 0.042(3) 0.029(2) -0.008(2) 0.0074(19) -0.001(2)
C16 0.028(2) 0.032(3) 0.028(2) -0.005(2) 0.0077(18) 0.001(2)
C17 0.026(2) 0.025(3) 0.030(2) -0.004(2) 0.0122(18) 0.001(2)
C18 0.026(2) 0.027(3) 0.026(2) -0.001(2) 0.0096(17) 0.003(2)
C19 0.024(2) 0.035(3) 0.024(2) 0.002(2) 0.0076(17) -0.002(2)
C20 0.026(2) 0.032(3) 0.031(2) 0.002(2) 0.0041(18) -0.004(2)
C21 0.023(2) 0.032(3) 0.036(3) 0.005(2) 0.0076(19) -0.004(2)
C22 0.022(2) 0.039(3) 0.033(2) 0.004(2) 0.0079(18) 0.001(2)
C23 0.031(3) 0.036(3) 0.037(3) 0.003(2) 0.013(2) 0.001(3)
C24 0.032(3) 0.046(4) 0.041(3) 0.014(3) 0.019(2) 0.011(3)
C25 0.024(2) 0.053(4) 0.049(3) 0.013(3) 0.010(2) 0.003(3)
C26 0.028(3) 0.044(4) 0.049(3) 0.013(3) 0.005(2) -0.006(3)
C27 0.026(2) 0.038(3) 0.038(3) 0.007(2) 0.0041(19) 0.003(2)
N1A 0.025(2) 0.033(3) 0.0201(18) 0.0028(17) 0.0057(14) -0.0015(19)
N2A 0.025(2) 0.030(2) 0.0273(19) -0.0017(18) 0.0086(15) 0.0025(19)
C1A 0.029(2) 0.030(3) 0.023(2) 0.003(2) 0.0048(17) 0.002(2)
C2A 0.029(2) 0.035(3) 0.027(2) 0.008(2) 0.0037(18) -0.003(2)
C3A 0.026(2) 0.032(3) 0.023(2) 0.003(2) 0.0057(17) 0.000(2)
C4A 0.023(2) 0.036(3) 0.021(2) 0.004(2) 0.0035(16) -0.005(2)
C5A 0.045(3) 0.048(4) 0.022(2) 0.002(2) 0.012(2) -0.005(3)
C6A 0.046(3) 0.046(4) 0.030(3) -0.002(2) 0.018(2) 0.004(3)
C7A 0.035(3) 0.071(5) 0.022(2) 0.009(3) 0.010(2) 0.002(3)
C8A 0.032(3) 0.061(4) 0.021(2) 0.012(3) 0.0006(19) -0.005(3)
C9A 0.024(2) 0.048(4) 0.024(2) 0.006(2) 0.0044(18) -0.002(2)
C10A 0.023(2) 0.036(3) 0.021(2) 0.002(2) 0.0052(17) -0.002(2)
C11A 0.020(2) 0.025(3) 0.027(2) 0.001(2) 0.0047(16) -0.003(2)
C12A 0.021(2) 0.020(2) 0.026(2) 0.0012(19) 0.0062(16) -0.004(2)
C13A 0.026(2) 0.032(3) 0.027(2) 0.001(2) 0.0093(17) 0.006(2)
C14A 0.027(2) 0.038(3) 0.028(2) 0.002(2) 0.0098(19) 0.003(2)
C15A 0.026(2) 0.032(3) 0.028(2) 0.005(2) 0.0066(18) 0.000(2)
C16A 0.025(2) 0.032(3) 0.027(2) -0.003(2) 0.0082(17) -0.003(2)
C17A 0.021(2) 0.022(3) 0.025(2) -0.0020(19) 0.0050(17) -0.003(2)
C18A 0.021(2) 0.023(3) 0.025(2) 0.0042(19) 0.0068(16) -0.001(2)
C19A 0.024(2) 0.030(3) 0.024(2) 0.001(2) 0.0089(17) 0.002(2)
C20A 0.027(2) 0.024(3) 0.030(2) 0.001(2) 0.0058(18) 0.002(2)
C21A 0.023(2) 0.021(2) 0.032(2) -0.004(2) 0.0081(17) -0.003(2)
C22A 0.021(2) 0.031(3) 0.032(2) -0.003(2) 0.0063(18) -0.006(2)
C23A 0.029(3) 0.033(3) 0.036(3) -0.001(2) 0.013(2) -0.002(2)
C24A 0.029(3) 0.050(4) 0.035(3) -0.002(3) 0.012(2) -0.001(3)
C25A 0.028(2) 0.040(3) 0.042(3) -0.012(3) 0.015(2) -0.003(3)
C26A 0.025(2) 0.036(3) 0.043(3) -0.004(2) 0.005(2) 0.002(2)
C27A 0.026(2) 0.037(3) 0.029(2) -0.003(2) 0.0064(18) 0.002(2)
O1 0.034(2) 0.062(3) 0.041(2) 0.022(2) 0.0099(16) 0.011(2)
O1A 0.049(2) 0.059(3) 0.0330(19) -0.0053(19) 0.0082(17) 0.016(2)

loop_
_atom_type_symbol
_atom_type_description
_atom_type_scat_dispersion_real
_atom_type_scat_dispersion_imag
_atom_type_scat_source
C C 0.0181 0.0091 'International Tables Vol C Tables 4.2.6.8 and 6.1.1.4'
H H 0.0000 0.0000 'International Tables Vol C Tables 4.2.6.8 and 6.1.1.4'
N N 0.0311 0.0180 'International Tables Vol C Tables 4.2.6.8 and 6.1.1.4'
O O 0.0492 0.0322 'International Tables Vol C Tables 4.2.6.8 and 6.1.1.4'

loop_
_geom_angle_atom_site_label_1
_geom_angle_atom_site_label_2
_geom_angle_atom_site_label_3
_geom_angle
C1 N1 C11 121.2(4)
C1 N1 C19 119.1(4)
C11 N1 C19 119.7(4)
C18 N2 C21 105.5(4)
N1 C1 H1 119.6
C2 C1 N1 120.7(5)
C2 C1 H1 119.6
C1 C2 H2 119.9
C1 C2 C3 120.3(5)
C3 C2 H2 119.9
C2 C3 C4 122.0(5)
C10 C3 C2 117.7(4)
C10 C3 C4 120.3(5)
C5 C4 C3 119.6(5)
C5 C4 C9 119.7(5)
C9 C4 C3 120.8(5)
C4 C5 H5 120.1
C4 C5 C6 119.7(5)
C6 C5 H5 120.1
C5 C6 H6 119.9
C7 C6 C5 120.1(6)
C7 C6 H6 119.9
C6 C7 H7 120.0
C6 C7 C8 120.1(5)
C8 C7 H7 120.0
C7 C8 H8 119.9
C9 C8 C7 120.1(5)
C9 C8 H8 119.9
C4 C9 H9 119.9
C8 C9 C4 120.2(5)
C8 C9 H9 119.9
C3 C10 H10 118.5
C3 C10 C11 122.9(5)
C11 C10 H10 118.5
N1 C11 C10 116.9(4)
N1 C11 C12 120.0(4)
C10 C11 C12 123.1(5)
C13 C12 C11 120.7(4)
C17 C12 C11 121.3(5)
C17 C12 C13 118.0(5)
C12 C13 H13 119.5
C14 C13 C12 121.0(4)
C14 C13 H13 119.5
C13 C14 H14 119.9
C13 C14 C15 120.2(5)
C15 C14 H14 119.9
C14 C15 H15 119.7
C16 C15 C14 120.6(5)
C16 C15 H15 119.7
C15 C16 H16 119.8
C15 C16 C17 120.4(4)
C17 C16 H16 119.8
C12 C17 C18 117.3(4)
C16 C17 C12 119.9(5)
C16 C17 C18 122.9(4)
N2 C18 C17 129.1(5)
N2 C18 C19 110.4(5)
C19 C18 C17 120.5(4)
N1 C19 C18 121.1(5)
N1 C19 C20 131.2(5)
C20 C19 C18 107.7(4)
C19 C20 H20 128.2
C21 C20 C19 103.5(4)
C21 C20 H20 128.2
N2 C21 C20 113.0(4)
N2 C21 C22 120.5(5)
C20 C21 C22 126.5(5)
C23 C22 C21 120.0(5)
C23 C22 C27 119.2(5)
C27 C22 C21 120.7(5)
C22 C23 H23 119.6
C22 C23 C24 120.8(6)
C24 C23 H23 119.6
C23 C24 H24 120.2
C25 C24 C23 119.6(6)
C25 C24 H24 120.2
C24 C25 H25 120.2
C26 C25 C24 119.5(5)
C26 C25 H25 120.2
C25 C26 H26 119.4
C25 C26 C27 121.2(6)
C27 C26 H26 119.4
C22 C27 H27 120.2
C26 C27 C22 119.6(5)
C26 C27 H27 120.2
C1A N1A C11A 120.3(4)
C1A N1A C19A 119.6(4)
C11A N1A C19A 120.1(4)
C18A N2A C21A 105.2(4)
N1A C1A H1A 118.7
C2A C1A N1A 122.6(5)
C2A C1A H1A 118.7
C1A C2A H2A 120.1
C1A C2A C3A 119.9(5)
C3A C2A H2A 120.1
C2A C3A C4A 123.1(4)
C10A C3A C2A 116.6(4)
C10A C3A C4A 120.3(5)
C5A C4A C3A 119.7(5)
C5A C4A C9A 120.3(5)
C9A C4A C3A 120.1(5)
C4A C5A H5A 120.0
C4A C5A C6A 120.1(5)
C6A C5A H5A 120.0
C5A C6A H6A 120.1
C5A C6A C7A 119.8(6)
C7A C6A H6A 120.1
C6A C7A H7A 119.9
C8A C7A C6A 120.1(5)
C8A C7A H7A 119.9
C7A C8A H8A 119.9
C7A C8A C9A 120.1(5)
C9A C8A H8A 119.9
C4A C9A C8A 119.6(6)
C4A C9A H9A 120.2
C8A C9A H9A 120.2
C3A C10A H10A 118.2
C3A C10A C11A 123.6(5)
C11A C10A H10A 118.2
N1A C11A C10A 117.0(4)
N1A C11A C12A 120.1(4)
C10A C11A C12A 122.9(5)
C13A C12A C11A 120.8(4)
C13A C12A C17A 118.1(4)
C17A C12A C11A 121.1(4)
C12A C13A H13A 119.6
C14A C13A C12A 120.8(4)
C14A C13A H13A 119.6
C13A C14A H14A 119.6
C13A C14A C15A 120.7(5)
C15A C14A H14A 119.6
C14A C15A H15A 120.2
C16A C15A C14A 119.7(5)
C16A C15A H15A 120.2
C15A C16A H16A 119.5
C15A C16A C17A 121.1(4)
C17A C16A H16A 119.5
C16A C17A C12A 119.7(5)
C16A C17A C18A 123.7(4)
C18A C17A C12A 116.6(4)
N2A C18A C17A 128.3(4)
N2A C18A C19A 110.1(4)
C17A C18A C19A 121.6(4)
N1A C19A C18A 120.4(4)
N1A C19A C20A 131.6(5)
C20A C19A C18A 107.9(4)
C19A C20A H20A 128.0
C19A C20A C21A 104.0(4)
C21A C20A H20A 128.0
N2A C21A C20A 112.8(4)
N2A C21A C22A 121.3(4)
C20A C21A C22A 125.9(5)
C23A C22A C21A 120.9(5)
C27A C22A C21A 121.1(5)
C27A C22A C23A 118.1(5)
C22A C23A H23A 119.3
C24A C23A C22A 121.4(5)
C24A C23A H23A 119.3
C23A C24A H24A 119.8
C23A C24A C25A 120.4(5)
C25A C24A H24A 119.8
C24A C25A H25A 120.8
C26A C25A C24A 118.4(5)
C26A C25A H25A 120.8
C25A C26A H26A 119.3
C25A C26A C27A 121.4(5)
C27A C26A H26A 119.3
C22A C27A C26A 120.4(5)
C22A C27A H27A 119.8
C26A C27A H27A 119.8
H1B O1 H1C 109.5
H1AA O1A H1AB 109.5

loop_
_geom_bond_atom_site_label_1
_geom_bond_atom_site_label_2
_geom_bond_distance
N1 C1 1.383(6)
N1 C11 1.384(6)
N1 C19 1.405(6)
N2 C18 1.356(6)
N2 C21 1.370(7)
C1 H1 0.9300
C1 C2 1.366(7)
C2 H2 0.9300
C2 C3 1.415(7)
C3 C4 1.483(7)
C3 C10 1.370(7)
C4 C5 1.392(8)
C4 C9 1.400(7)
C5 H5 0.9300
C5 C6 1.401(7)
C6 H6 0.9300
C6 C7 1.386(8)
C7 H7 0.9300
C7 C8 1.389(8)
C8 H8 0.9300
C8 C9 1.386(7)
C9 H9 0.9300
C10 H10 0.9300
C10 C11 1.415(7)
C11 C12 1.437(7)
C12 C13 1.429(7)
C12 C17 1.422(7)
C13 H13 0.9300
C13 C14 1.365(7)
C14 H14 0.9300
C14 C15 1.413(7)
C15 H15 0.9300
C15 C16 1.367(7)
C16 H16 0.9300
C16 C17 1.409(7)
C17 C18 1.427(7)
C18 C19 1.416(7)
C19 C20 1.411(7)
C20 H20 0.9300
C20 C21 1.408(7)
C21 C22 1.467(7)
C22 C23 1.390(7)
C22 C27 1.403(8)
C23 H23 0.9300
C23 C24 1.409(7)
C24 H24 0.9300
C24 C25 1.392(9)
C25 H25 0.9300
C25 C26 1.388(9)
C26 H26 0.9300
C26 C27 1.397(7)
C27 H27 0.9300
N1A C1A 1.369(6)
N1A C11A 1.385(6)
N1A C19A 1.395(6)
N2A C18A 1.363(6)
N2A C21A 1.376(6)
C1A H1A 0.9300
C1A C2A 1.366(7)
C2A H2A 0.9300
C2A C3A 1.416(7)
C3A C4A 1.477(6)
C3A C10A 1.386(7)
C4A C5A 1.378(8)
C4A C9A 1.392(7)
C5A H5A 0.9300
C5A C6A 1.392(7)
C6A H6A 0.9300
C6A C7A 1.394(8)
C7A H7A 0.9300
C7A C8A 1.376(9)
C8A H8A 0.9300
C8A C9A 1.399(7)
C9A H9A 0.9300
C10A H10A 0.9300
C10A C11A 1.414(6)
C11A C12A 1.442(6)
C12A C13A 1.422(7)
C12A C17A 1.430(6)
C13A H13A 0.9300
C13A C14A 1.371(7)
C14A H14A 0.9300
C14A C15A 1.413(7)
C15A H15A 0.9300
C15A C16A 1.375(7)
C16A H16A 0.9300
C16A C17A 1.401(7)
C17A C18A 1.422(7)
C18A C19A 1.422(6)
C19A C20A 1.399(7)
C20A H20A 0.9300
C20A C21A 1.410(7)
C21A C22A 1.469(6)
C22A C23A 1.402(7)
C22A C27A 1.387(7)
C23A H23A 0.9300
C23A C24A 1.390(7)
C24A H24A 0.9300
C24A C25A 1.391(8)
C25A H25A 0.9300
C25A C26A 1.387(8)
C26A H26A 0.9300
C26A C27A 1.399(7)
C27A H27A 0.9300
O1 H1B 0.8504
O1 H1C 0.8499
O1A H1AA 0.8497
O1A H1AB 0.8499

loop_
_geom_torsion_atom_site_label_1
_geom_torsion_atom_site_label_2
_geom_torsion_atom_site_label_3
_geom_torsion_atom_site_label_4
_geom_torsion
N1 C1 C2 C3 2.1(8)
N1 C11 C12 C13 -177.6(5)
N1 C11 C12 C17 0.9(8)
N1 C19 C20 C21 177.4(6)
N2 C18 C19 N1 -177.6(5)
N2 C18 C19 C20 0.3(6)
N2 C21 C22 C23 -16.2(8)
N2 C21 C22 C27 163.3(5)
C1 N1 C11 C10 -4.2(7)
C1 N1 C11 C12 176.5(5)
C1 N1 C19 C18 -177.7(5)
C1 N1 C19 C20 5.0(9)
C1 C2 C3 C4 175.7(5)
C1 C2 C3 C10 -4.2(8)
C2 C3 C4 C5 -143.8(5)
C2 C3 C4 C9 35.1(8)
C2 C3 C10 C11 2.2(8)
C3 C4 C5 C6 179.9(5)
C3 C4 C9 C8 178.6(5)
C3 C10 C11 N1 1.9(7)
C3 C10 C11 C12 -178.8(5)
C4 C3 C10 C11 -177.7(5)
C4 C5 C6 C7 0.9(10)
C5 C4 C9 C8 -2.5(8)
C5 C6 C7 C8 -1.4(10)
C6 C7 C8 C9 -0.1(9)
C7 C8 C9 C4 2.1(8)
C9 C4 C5 C6 1.0(9)
C10 C3 C4 C5 36.2(7)
C10 C3 C4 C9 -145.0(5)
C10 C11 C12 C13 3.1(8)
C10 C11 C12 C17 -178.4(5)
C11 N1 C1 C2 2.3(8)
C11 N1 C19 C18 1.8(8)
C11 N1 C19 C20 -175.6(5)
C11 C12 C13 C14 177.9(5)
C11 C12 C17 C16 -178.3(5)
C11 C12 C17 C18 2.3(8)
C12 C13 C14 C15 0.1(8)
C12 C17 C18 N2 175.5(5)
C12 C17 C18 C19 -3.5(8)
C13 C12 C17 C16 0.2(8)
C13 C12 C17 C18 -179.2(5)
C13 C14 C15 C16 0.9(9)
C14 C15 C16 C17 -1.3(9)
C15 C16 C17 C12 0.7(8)
C15 C16 C17 C18 -179.9(5)
C16 C17 C18 N2 -3.8(9)
C16 C17 C18 C19 177.2(5)
C17 C12 C13 C14 -0.6(8)
C17 C18 C19 N1 1.5(8)
C17 C18 C19 C20 179.4(5)
C18 N2 C21 C20 -0.1(6)
C18 N2 C21 C22 -179.7(5)
C18 C19 C20 C21 -0.3(6)
C19 N1 C1 C2 -178.3(5)
C19 N1 C11 C10 176.4(5)
C19 N1 C11 C12 -2.9(7)
C19 C20 C21 N2 0.2(6)
C19 C20 C21 C22 179.8(5)
C20 C21 C22 C23 164.2(5)
C20 C21 C22 C27 -16.2(9)
C21 N2 C18 C17 -179.2(5)
C21 N2 C18 C19 -0.1(6)
C21 C22 C23 C24 179.0(5)
C21 C22 C27 C26 -178.4(5)
C22 C23 C24 C25 -0.2(8)
C23 C22 C27 C26 1.1(8)
C23 C24 C25 C26 0.3(8)
C24 C25 C26 C27 0.4(9)
C25 C26 C27 C22 -1.1(8)
C27 C22 C23 C24 -0.5(8)
N1A C1A C2A C3A 0.4(8)
N1A C11A C12A C13A 179.4(5)
N1A C11A C12A C17A 1.0(7)
N1A C19A C20A C21A 178.3(6)
N2A C18A C19A N1A -178.8(5)
N2A C18A C19A C20A -1.1(6)
N2A C21A C22A C23A -18.8(8)
N2A C21A C22A C27A 161.1(5)
C1A N1A C11A C10A -2.3(7)
C1A N1A C11A C12A 177.8(5)
C1A N1A C19A C18A -178.5(5)
C1A N1A C19A C20A 4.4(9)
C1A C2A C3A C4A 176.6(5)
C1A C2A C3A C10A -1.9(8)
C2A C3A C4A C5A -148.1(5)
C2A C3A C4A C9A 32.5(8)
C2A C3A C10A C11A 1.4(8)
C3A C4A C5A C6A -177.2(5)
C3A C4A C9A C8A 177.8(5)
C3A C10A C11A N1A 0.7(8)
C3A C10A C11A C12A -179.4(5)
C4A C3A C10A C11A -177.2(5)
C4A C5A C6A C7A -2.4(9)
C5A C4A C9A C8A -1.6(8)
C5A C6A C7A C8A 2.0(9)
C6A C7A C8A C9A -1.5(9)
C7A C8A C9A C4A 1.3(8)
C9A C4A C5A C6A 2.2(8)
C10A C3A C4A C5A 30.4(7)
C10A C3A C4A C9A -149.0(5)
C10A C11A C12A C13A -0.6(7)
C10A C11A C12A C17A -178.9(5)
C11A N1A C1A C2A 1.8(8)
C11A N1A C19A C18A 1.6(7)
C11A N1A C19A C20A -175.5(5)
C11A C12A C13A C14A 179.4(5)
C11A C12A C17A C16A 179.8(5)
C11A C12A C17A C18A 0.8(7)
C12A C13A C14A C15A 2.0(8)
C12A C17A C18A N2A 177.5(5)
C12A C17A C18A C19A -1.5(7)
C13A C12A C17A C16A 1.5(7)
C13A C12A C17A C18A -177.5(4)
C13A C14A C15A C16A -0.9(8)
C14A C15A C16A C17A 0.2(8)
C15A C16A C17A C12A -0.5(8)
C15A C16A C17A C18A 178.5(5)
C16A C17A C18A N2A -1.5(8)
C16A C17A C18A C19A 179.6(5)
C17A C12A C13A C14A -2.2(8)
C17A C18A C19A N1A 0.3(8)
C17A C18A C19A C20A 178.0(5)
C18A N2A C21A C20A -0.3(6)
C18A N2A C21A C22A -179.1(5)
C18A C19A C20A C21A 0.9(6)
C19A N1A C1A C2A -178.1(5)
C19A N1A C11A C10A 177.7(5)
C19A N1A C11A C12A -2.3(7)
C19A C20A C21A N2A -0.4(6)
C19A C20A C21A C22A 178.4(5)
C20A C21A C22A C23A 162.5(5)
C20A C21A C22A C27A -17.6(8)
C21A N2A C18A C17A -178.2(5)
C21A N2A C18A C19A 0.8(6)
C21A C22A C23A C24A 177.9(5)
C21A C22A C27A C26A -178.3(5)
C22A C23A C24A C25A 2.2(8)
C23A C22A C27A C26A 1.6(8)
C23A C24A C25A C26A -2.0(8)
C24A C25A C26A C27A 1.7(8)
C25A C26A C27A C22A -1.5(8)
C27A C22A C23A C24A -2.0(8)
